data_7128012
loop_
_publ_author_name
'McNeece, Andrew J.'
'Jesse, Kate A.'
'Filatov, Alexander S.'
'Schneider, Joseph E.'
'Anderson, John S.'

_publ_section_title
;
 Catalytic hydrogenation enabled by ligand-based storage of hydrogen.
;
_journal_issue 32
_journal_name_full 'Chemical communications (Cambridge, England)'
_journal_page_first 3869
_journal_page_last 3872
_journal_paper_doi 10.1039/d0cc08236h
_journal_volume 57
_journal_year 2021
_chemical_formula_moiety 'C29 H36 F3 N5 Ni O3 S'
_chemical_formula_sum 'C29 H36 F3 N5 Ni O3 S'
_chemical_formula_weight 650.40
_space_group_crystal_system monoclinic
_space_group_IT_number 14
_space_group_name_Hall '-P 2ybc'
_space_group_name_H-M_alt 'P 1 21/c 1'
_atom_sites_solution_hydrogens geom
_atom_sites_solution_primary dual
_atom_sites_solution_secondary difmap
_audit_creation_date 2020-10-29
_audit_creation_method
;
Olex2 1.2
(compiled 2018.05.29 svn.r3508 for OlexSys, GUI svn.r5506)
;
_audit_update_record
;
2020-12-16 deposited with the CCDC.	2021-03-08 downloaded from the CCDC.
;
_cell_angle_alpha 90
_cell_angle_beta 94.3950(10)
_cell_angle_gamma 90
_cell_formula_units_Z 4
_cell_length_a 9.7352(3)
_cell_length_b 19.2736(6)
_cell_length_c 16.4544(4)
_cell_measurement_reflns_used 9822
_cell_measurement_temperature 100(2)
_cell_measurement_theta_max 17.16
_cell_measurement_theta_min 2.21
_cell_volume 3078.30(15)
_computing_data_collection 'APEX3 v.2015.9-0 (Bruker AXS Inc., 2015)'
_computing_molecular_graphics
;
OLEX2: a complete structure solution, refinement and analysis program 
Dolomanov et al., 2009

Mercury: visualization and analysis of crystal structures
Macrae, et al., 2006

O. V. Dolomanov, L. J. Bourhis, R. J. Gildea, J. A. K. Howard and H. Puschmann.
J. Appl. Cryst. (2009). 42, 339-341;

C. F. Macrae, P. R. Edgington, P. McCabe, E. Pidcock, G. P. Shields, R. Taylor,
M. Towler and J. van de Streek, J. Appl. Cryst. (2006). 39, 453-457.
;
_computing_publication_material
;
 APEX3 v.2015.5-2 (Bruker AXS Inc., 2015)
 OLEX2 (Dolomanov et al., 2009)
;
_computing_structure_refinement 'XL-2018/3 (Sheldrick, 2015b)'
_computing_structure_solution 'XT 2014/5 (Sheldrick, 2015a)'
_diffrn_ambient_temperature 100(2)
_diffrn_detector 'Pilatus1M(CdTe) pixel array detector'
_diffrn_detector_area_resol_mean 30
_diffrn_detector_type 'CMOS pixel array detector'
_diffrn_measured_fraction_theta_full 0.999
_diffrn_measured_fraction_theta_max 0.995
_diffrn_measurement_device_type 'three-circle diffractometer'
_diffrn_measurement_method 'phi rotation'
_diffrn_radiation_collimation '0.2 mm sinlge-pinhole'
_diffrn_radiation_monochromator 'Si(111) & Si(311)'
_diffrn_radiation_probe x-ray
_diffrn_radiation_type synchrotron
_diffrn_radiation_wavelength 0.41328
_diffrn_reflns_av_R_equivalents 0.0523
_diffrn_reflns_av_unetI/netI 0.0209
_diffrn_reflns_Laue_measured_fraction_full 0.999
_diffrn_reflns_Laue_measured_fraction_max 0.995
_diffrn_reflns_limit_h_max 13
_diffrn_reflns_limit_h_min -13
_diffrn_reflns_limit_k_max 27
_diffrn_reflns_limit_k_min -27
_diffrn_reflns_limit_l_max 22
_diffrn_reflns_limit_l_min -23
_diffrn_reflns_number 119850
_diffrn_reflns_point_group_measured_fraction_full 0.999
_diffrn_reflns_point_group_measured_fraction_max 0.995
_diffrn_reflns_theta_full 14.357
_diffrn_reflns_theta_max 17.190
_diffrn_reflns_theta_min 0.948
_diffrn_source synchrotron
_diffrn_source_type 'Insertion Device, Station 15 ID-B, APS, Argonne Nat'l Lab'
_diffrn_standards_number 0
_exptl_absorpt_coefficient_mu 0.181
_exptl_absorpt_correction_T_max 0.7441
_exptl_absorpt_correction_T_min 0.6784
_exptl_crystal_colour 'clear light yellow'
_exptl_crystal_colour_lustre clear
_exptl_crystal_colour_modifier light
_exptl_crystal_colour_primary yellow
_exptl_crystal_density_diffrn 1.403
_exptl_crystal_description needle
_exptl_crystal_F_000 1360
_exptl_crystal_size_max 0.2
_exptl_crystal_size_mid 0.1
_exptl_crystal_size_min 0.1
_refine_diff_density_max 0.455
_refine_diff_density_min -0.614
_refine_diff_density_rms 0.057
_refine_ls_extinction_method none
_refine_ls_goodness_of_fit_ref 1.061
_refine_ls_hydrogen_treatment constr
_refine_ls_matrix_type full
_refine_ls_number_parameters 387
_refine_ls_number_reflns 9365
_refine_ls_number_restraints 0
_refine_ls_restrained_S_all 1.061
_refine_ls_R_factor_all 0.0322
_refine_ls_R_factor_gt 0.0290
_refine_ls_shift/su_max 0.001
_refine_ls_shift/su_mean 0.000
_refine_ls_structure_factor_coef Fsqd
_refine_ls_weighting_details 'w=1/[\s^2^(Fo^2^)+(0.0432P)^2^+1.3819P] where P=(Fo^2^+2Fc^2^)/3'
_refine_ls_weighting_scheme calc
_refine_ls_wR_factor_gt 0.0832
_refine_ls_wR_factor_ref 0.0852
_reflns_Friedel_coverage 0.000
_reflns_number_gt 8447
_reflns_number_total 9365
_reflns_threshold_expression 'I > 2\s(I)'
_cod_data_source_file d0cc08236h2.cif
_cod_data_source_block nilh2otf_redo2
_cod_depositor_comments 'Adding full bibliography for 7128012--7128013.cif.'
_cod_database_code 7128012
_shelx_shelxl_version_number 2018/3
_shelx_space_group_comment
;
The symmetry employed for this shelxl refinement is uniquely defined
by the following loop, which should always be used as a source of
symmetry information in preference to the above space-group names.
They are only intended as comments.
;
_shelx_estimated_absorpt_t_max 0.982
_shelx_estimated_absorpt_t_min 0.965
_olex2_refinement_description
;
1. Fixed Uiso
 At 1.2 times of:
  All C(H) groups, All N(H) groups
 At 1.5 times of:
  All C(H,H,H) groups
2.a Ternary CH refined with riding coordinates:
 N5(H5), N1(H1)
2.b Aromatic/amide H refined with riding coordinates:
 C15(H15), C10(H10), C11(H11), C18(H18), C7(H7), C6(H6), C19(H19), C16(H16),
 C3(H3), C4(H4)
2.c Idealised Me refined as rotating group:
 C26(H26A,H26B,H26C), C22(H22A,H22B,H22C), C27(H27A,H27B,H27C), C28(H28A,H28B,
 H28C), C1(H1A,H1B,H1C), C23(H23A,H23B,H23C), C20(H20A,H20B,H20C), C24(H24A,
 H24B,H24C)
;
_olex2_submission_special_instructions 'No special instructions were received'

loop_
_space_group_symop_operation_xyz
'x, y, z'
'-x, y+1/2, -z+1/2'
'-x, -y, -z'
'x, -y-1/2, z-1/2'

loop_
_atom_site_label
_atom_site_type_symbol
_atom_site_fract_x
_atom_site_fract_y
_atom_site_fract_z
_atom_site_U_iso_or_equiv
_atom_site_adp_type
_atom_site_occupancy
_atom_site_site_symmetry_order
_atom_site_calc_flag
_atom_site_refinement_flags_posn
_atom_site_refinement_flags_adp
_atom_site_refinement_flags_occupancy
_atom_site_disorder_assembly
_atom_site_disorder_group
Ni1 Ni 0.56012(2) 0.80810(2) 0.21165(2) 0.01440(5) Uani 1 1 d . . . . .
S1 S 0.83269(3) 0.85902(2) 0.13156(2) 0.01881(6) Uani 1 1 d . . . . .
F3 F 0.73909(9) 0.98704(4) 0.11798(6) 0.03047(17) Uani 1 1 d . . . . .
O1 O 0.68936(9) 0.83457(5) 0.13182(5) 0.01977(16) Uani 1 1 d . . . . .
F2 F 0.93749(9) 0.97040(5) 0.07159(6) 0.0382(2) Uani 1 1 d . . . . .
F1 F 0.75276(11) 0.93407(5) 0.00337(5) 0.0378(2) Uani 1 1 d . . . . .
O3 O 0.89331(9) 0.87836(5) 0.21120(6) 0.02320(17) Uani 1 1 d . . . . .
O2 O 0.91323(10) 0.81775(5) 0.08086(7) 0.0286(2) Uani 1 1 d . . . . .
N3 N 0.43059(9) 0.78378(5) 0.27984(6) 0.01566(17) Uani 1 1 d . . . . .
N5 N 0.41682(10) 0.80673(5) 0.12112(6) 0.01544(17) Uani 1 1 d . . . . .
H5 H 0.470778 0.804149 0.073316 0.019 Uiso 1 1 calc R . . . .
N1 N 0.69766(10) 0.80649(5) 0.30442(6) 0.01693(17) Uani 1 1 d . . . . .
H1 H 0.773853 0.833044 0.284223 0.020 Uiso 1 1 calc R . . . .
N2 N 0.66828(10) 0.84471(5) 0.37782(6) 0.01855(18) Uani 1 1 d . . . . .
N4 N 0.32884(10) 0.74557(5) 0.11132(6) 0.01671(17) Uani 1 1 d . . . . .
C12 C 0.31558(11) 0.74517(6) 0.26001(7) 0.01623(19) Uani 1 1 d . . . . .
C5 C 0.52309(11) 0.87447(6) 0.47998(7) 0.01721(19) Uani 1 1 d . . . . .
C8 C 0.54472(11) 0.83920(6) 0.40171(7) 0.01624(19) Uani 1 1 d . . . . .
C25 C 0.33084(12) 0.87320(6) 0.10448(7) 0.0179(2) Uani 1 1 d . . . . .
C13 C 0.28118(11) 0.72107(6) 0.17712(7) 0.01600(19) Uani 1 1 d . . . . .
C15 C 0.09157(12) 0.65975(6) 0.09434(7) 0.0193(2) Uani 1 1 d . . . . .
H15 H 0.088383 0.696334 0.057387 0.023 Uiso 1 1 calc R . . . .
C9 C 0.42966(11) 0.80284(6) 0.35967(7) 0.01602(19) Uani 1 1 d . . . . .
C10 C 0.31031(12) 0.77655(6) 0.39174(7) 0.0187(2) Uani 1 1 d . . . . .
H10 H 0.283822 0.782810 0.444359 0.022 Uiso 1 1 calc R . . . .
C14 C 0.18300(11) 0.66220(6) 0.16428(7) 0.01683(19) Uani 1 1 d . . . . .
C11 C 0.23929(12) 0.73913(6) 0.32891(7) 0.0189(2) Uani 1 1 d . . . . .
H11 H 0.157286 0.714876 0.332078 0.023 Uiso 1 1 calc R . . . .
C18 C 0.09799(13) 0.54997(6) 0.20426(8) 0.0229(2) Uani 1 1 d . . . . .
H18 H 0.100387 0.513556 0.241418 0.027 Uiso 1 1 calc R . . . .
C7 C 0.38854(13) 0.94942(6) 0.56160(7) 0.0208(2) Uani 1 1 d . . . . .
H7 H 0.308519 0.974738 0.567261 0.025 Uiso 1 1 calc R . . . .
C2 C 0.49215(14) 0.94888(6) 0.62463(7) 0.0221(2) Uani 1 1 d . . . . .
C6 C 0.40333(12) 0.91239(6) 0.48999(7) 0.0184(2) Uani 1 1 d . . . . .
H6 H 0.332811 0.912958 0.448539 0.022 Uiso 1 1 calc R . . . .
C19 C 0.18412(12) 0.60701(6) 0.21948(7) 0.0197(2) Uani 1 1 d . . . . .
H19 H 0.242848 0.608385 0.266773 0.024 Uiso 1 1 calc R . . . .
C17 C 0.00823(13) 0.54671(7) 0.13409(8) 0.0233(2) Uani 1 1 d . . . . .
C16 C 0.00544(12) 0.60266(7) 0.08000(8) 0.0226(2) Uani 1 1 d . . . . .
H16 H -0.055163 0.601758 0.033485 0.027 Uiso 1 1 calc R . . . .
C26 C 0.43419(13) 0.93215(6) 0.09837(8) 0.0224(2) Uani 1 1 d . . . . .
H26A H 0.492352 0.934871 0.148088 0.034 Uiso 1 1 calc GR . . . .
H26B H 0.385615 0.975165 0.089537 0.034 Uiso 1 1 calc GR . . . .
H26C H 0.489626 0.923494 0.053641 0.034 Uiso 1 1 calc GR . . . .
C22 C 0.82665(15) 0.70892(7) 0.25093(9) 0.0276(3) Uani 1 1 d . . . . .
H22A H 0.754841 0.704681 0.207870 0.041 Uiso 1 1 calc GR . . . .
H22B H 0.867548 0.664276 0.262141 0.041 Uiso 1 1 calc GR . . . .
H22C H 0.895663 0.740508 0.234628 0.041 Uiso 1 1 calc GR . . . .
C27 C 0.24481(13) 0.86556(7) 0.02284(8) 0.0233(2) Uani 1 1 d . . . . .
H27A H 0.304247 0.854196 -0.019153 0.035 Uiso 1 1 calc GR . . . .
H27B H 0.198187 0.908446 0.009574 0.035 Uiso 1 1 calc GR . . . .
H27C H 0.178182 0.829274 0.027040 0.035 Uiso 1 1 calc GR . . . .
C3 C 0.61015(14) 0.90930(7) 0.61521(8) 0.0257(2) Uani 1 1 d . . . . .
H3 H 0.679244 0.907573 0.657449 0.031 Uiso 1 1 calc R . . . .
C21 C 0.76600(13) 0.73646(7) 0.32763(8) 0.0231(2) Uani 1 1 d . . . . .
C4 C 0.62625(13) 0.87252(7) 0.54401(8) 0.0229(2) Uani 1 1 d . . . . .
H4 H 0.705652 0.846562 0.538879 0.027 Uiso 1 1 calc R . . . .
C28 C 0.23703(12) 0.88677(7) 0.17281(8) 0.0221(2) Uani 1 1 d . . . . .
H28A H 0.173437 0.848959 0.175843 0.033 Uiso 1 1 calc GR . . . .
H28B H 0.186866 0.929063 0.161943 0.033 Uiso 1 1 calc GR . . . .
H28C H 0.291722 0.890830 0.223665 0.033 Uiso 1 1 calc GR . . . .
C29 C 0.81377(13) 0.94210(7) 0.07814(8) 0.0255(2) Uani 1 1 d . . . . .
C1 C 0.48093(16) 0.99119(7) 0.70092(8) 0.0298(3) Uani 1 1 d . . . . .
H1A H 0.549033 1.027306 0.703384 0.045 Uiso 1 1 calc GR . . . .
H1B H 0.495842 0.961743 0.747822 0.045 Uiso 1 1 calc GR . . . .
H1C H 0.390759 1.011463 0.700132 0.045 Uiso 1 1 calc GR . . . .
C23 C 0.88244(15) 0.74923(9) 0.39392(8) 0.0327(3) Uani 1 1 d . . . . .
H23A H 0.941798 0.785193 0.376526 0.049 Uiso 1 1 calc GR . . . .
H23B H 0.934523 0.707326 0.403391 0.049 Uiso 1 1 calc GR . . . .
H23C H 0.843984 0.763177 0.443384 0.049 Uiso 1 1 calc GR . . . .
C20 C -0.08194(15) 0.48374(8) 0.11778(10) 0.0326(3) Uani 1 1 d . . . . .
H20A H -0.028110 0.442458 0.127805 0.049 Uiso 1 1 calc GR . . . .
H20B H -0.119130 0.484235 0.062038 0.049 Uiso 1 1 calc GR . . . .
H20C H -0.155928 0.484481 0.153137 0.049 Uiso 1 1 calc GR . . . .
C24 C 0.66174(16) 0.68521(8) 0.35750(12) 0.0403(4) Uani 1 1 d . . . . .
H24A H 0.621989 0.704038 0.404358 0.060 Uiso 1 1 calc GR . . . .
H24B H 0.707173 0.642252 0.371967 0.060 Uiso 1 1 calc GR . . . .
H24C H 0.590417 0.677064 0.314995 0.060 Uiso 1 1 calc GR . . . .

loop_
_atom_site_aniso_label
_atom_site_aniso_U_11
_atom_site_aniso_U_22
_atom_site_aniso_U_33
_atom_site_aniso_U_23
_atom_site_aniso_U_13
_atom_site_aniso_U_12
Ni1 0.01046(7) 0.01748(7) 0.01542(7) 0.00132(5) 0.00205(5) -0.00086(4)
S1 0.01470(12) 0.02193(13) 0.02031(13) 0.00082(10) 0.00456(9) -0.00153(9)
F3 0.0278(4) 0.0235(4) 0.0401(5) 0.0024(3) 0.0026(3) 0.0002(3)
O1 0.0153(4) 0.0235(4) 0.0204(4) 0.0028(3) 0.0008(3) -0.0034(3)
F2 0.0263(4) 0.0394(5) 0.0499(5) 0.0169(4) 0.0081(4) -0.0090(4)
F1 0.0438(5) 0.0448(5) 0.0241(4) 0.0086(4) -0.0021(4) -0.0021(4)
O3 0.0181(4) 0.0289(4) 0.0227(4) 0.0014(3) 0.0015(3) -0.0038(3)
O2 0.0217(4) 0.0319(5) 0.0337(5) -0.0054(4) 0.0112(4) -0.0001(4)
N3 0.0124(4) 0.0185(4) 0.0162(4) -0.0001(3) 0.0018(3) -0.0015(3)
N5 0.0133(4) 0.0168(4) 0.0163(4) 0.0005(3) 0.0016(3) -0.0011(3)
N1 0.0123(4) 0.0207(4) 0.0178(4) 0.0020(3) 0.0015(3) 0.0010(3)
N2 0.0148(4) 0.0228(5) 0.0179(4) 0.0002(3) 0.0006(3) 0.0002(3)
N4 0.0142(4) 0.0170(4) 0.0190(4) -0.0008(3) 0.0017(3) -0.0019(3)
C12 0.0129(4) 0.0183(5) 0.0176(5) -0.0002(4) 0.0021(3) -0.0023(4)
C5 0.0158(5) 0.0184(5) 0.0172(5) 0.0003(4) 0.0000(4) -0.0019(4)
C8 0.0148(4) 0.0178(5) 0.0160(5) 0.0017(4) 0.0003(3) -0.0001(4)
C25 0.0162(5) 0.0176(5) 0.0197(5) 0.0002(4) -0.0001(4) 0.0011(4)
C13 0.0126(4) 0.0170(5) 0.0184(5) -0.0009(4) 0.0014(3) -0.0002(3)
C15 0.0158(5) 0.0219(5) 0.0201(5) -0.0011(4) 0.0015(4) -0.0006(4)
C9 0.0136(4) 0.0193(5) 0.0153(5) 0.0004(4) 0.0018(3) -0.0013(4)
C10 0.0167(5) 0.0224(5) 0.0173(5) -0.0002(4) 0.0043(4) -0.0034(4)
C14 0.0136(4) 0.0177(5) 0.0195(5) -0.0023(4) 0.0031(4) -0.0010(4)
C11 0.0159(5) 0.0223(5) 0.0191(5) -0.0011(4) 0.0043(4) -0.0046(4)
C18 0.0230(5) 0.0194(5) 0.0266(6) 0.0000(4) 0.0045(4) -0.0032(4)
C7 0.0204(5) 0.0208(5) 0.0217(5) -0.0015(4) 0.0045(4) -0.0024(4)
C2 0.0283(6) 0.0193(5) 0.0189(5) -0.0015(4) 0.0025(4) -0.0066(4)
C6 0.0162(5) 0.0206(5) 0.0183(5) 0.0000(4) 0.0010(4) -0.0014(4)
C19 0.0179(5) 0.0198(5) 0.0214(5) 0.0000(4) 0.0012(4) -0.0017(4)
C17 0.0181(5) 0.0219(5) 0.0302(6) -0.0055(4) 0.0042(4) -0.0052(4)
C16 0.0163(5) 0.0262(6) 0.0251(6) -0.0046(4) -0.0002(4) -0.0030(4)
C26 0.0206(5) 0.0191(5) 0.0273(6) 0.0010(4) 0.0001(4) -0.0016(4)
C22 0.0304(6) 0.0233(6) 0.0291(6) -0.0006(5) 0.0020(5) 0.0080(5)
C27 0.0236(6) 0.0232(5) 0.0221(5) 0.0016(4) -0.0041(4) 0.0002(4)
C3 0.0276(6) 0.0268(6) 0.0213(5) -0.0015(4) -0.0064(4) -0.0022(5)
C21 0.0179(5) 0.0259(6) 0.0257(6) 0.0066(4) 0.0034(4) 0.0060(4)
C4 0.0198(5) 0.0253(6) 0.0227(5) -0.0013(4) -0.0037(4) 0.0011(4)
C28 0.0174(5) 0.0239(5) 0.0251(6) -0.0016(4) 0.0025(4) 0.0042(4)
C29 0.0223(6) 0.0286(6) 0.0257(6) 0.0062(5) 0.0031(4) -0.0035(5)
C1 0.0401(7) 0.0268(6) 0.0226(6) -0.0069(5) 0.0035(5) -0.0077(5)
C23 0.0242(6) 0.0490(9) 0.0243(6) 0.0024(6) -0.0012(5) 0.0175(6)
C20 0.0285(7) 0.0276(6) 0.0418(8) -0.0069(6) 0.0026(6) -0.0116(5)
C24 0.0285(7) 0.0301(7) 0.0639(11) 0.0245(7) 0.0138(7) 0.0078(6)

loop_
_atom_type_symbol
_atom_type_description
_atom_type_scat_dispersion_real
_atom_type_scat_dispersion_imag
_atom_type_scat_source
C C -0.0001 0.0005 'International Tables Vol C Tables 4.2.6.8 and 6.1.1.4'
H H 0.0000 0.0000 'International Tables Vol C Tables 4.2.6.8 and 6.1.1.4'
F F 0.0038 0.0031 'International Tables Vol C Tables 4.2.6.8 and 6.1.1.4'
N N 0.0005 0.0010 'International Tables Vol C Tables 4.2.6.8 and 6.1.1.4'
Ni Ni 0.2306 0.4106 'International Tables Vol C Tables 4.2.6.8 and 6.1.1.4'
O O 0.0017 0.0018 'International Tables Vol C Tables 4.2.6.8 and 6.1.1.4'
S S 0.0444 0.0409 'International Tables Vol C Tables 4.2.6.8 and 6.1.1.4'

loop_
_geom_angle_atom_site_label_1
_geom_angle_atom_site_label_2
_geom_angle_atom_site_label_3
_geom_angle
_geom_angle_site_symmetry_1
_geom_angle_site_symmetry_3
_geom_angle_publ_flag
O1 Ni1 N5 87.14(4) . . ?
N3 Ni1 O1 175.91(4) . . ?
N3 Ni1 N5 88.78(4) . . ?
N3 Ni1 N1 88.84(4) . . ?
N1 Ni1 O1 95.24(4) . . ?
N1 Ni1 N5 177.37(4) . . ?
O1 S1 C29 102.77(6) . . ?
O3 S1 O1 113.66(5) . . ?
O3 S1 C29 103.25(6) . . ?
O2 S1 O1 112.68(6) . . ?
O2 S1 O3 117.96(6) . . ?
O2 S1 C29 104.26(6) . . ?
S1 O1 Ni1 138.07(6) . . ?
C12 N3 Ni1 126.20(8) . . ?
C12 N3 C9 108.15(9) . . ?
C9 N3 Ni1 125.62(8) . . ?
Ni1 N5 H5 102.5 . . ?
N4 N5 Ni1 118.18(7) . . ?
N4 N5 H5 102.5 . . ?
N4 N5 C25 110.20(8) . . ?
C25 N5 Ni1 117.91(7) . . ?
C25 N5 H5 102.5 . . ?
Ni1 N1 H1 102.6 . . ?
N2 N1 Ni1 118.18(7) . . ?
N2 N1 H1 102.6 . . ?
N2 N1 C21 110.19(9) . . ?
C21 N1 Ni1 117.73(8) . . ?
C21 N1 H1 102.6 . . ?
C8 N2 N1 116.97(9) . . ?
C13 N4 N5 116.47(9) . . ?
N3 C12 C13 121.64(10) . . ?
N3 C12 C11 109.09(10) . . ?
C11 C12 C13 129.11(10) . . ?
C6 C5 C8 121.13(10) . . ?
C6 C5 C4 118.86(11) . . ?
C4 C5 C8 119.95(10) . . ?
N2 C8 C5 114.92(10) . . ?
N2 C8 C9 126.48(10) . . ?
C9 C8 C5 118.60(10) . . ?
C26 C25 N5 106.16(9) . . ?
C26 C25 C27 109.39(10) . . ?
C27 C25 N5 109.14(9) . . ?
C28 C25 N5 111.04(9) . . ?
C28 C25 C26 110.86(10) . . ?
C28 C25 C27 110.15(10) . . ?
N4 C13 C12 126.42(10) . . ?
N4 C13 C14 115.17(10) . . ?
C12 C13 C14 118.40(10) . . ?
C14 C15 H15 119.9 . . ?
C16 C15 H15 119.9 . . ?
C16 C15 C14 120.15(11) . . ?
N3 C9 C8 121.81(10) . . ?
N3 C9 C10 109.31(10) . . ?
C10 C9 C8 128.66(10) . . ?
C9 C10 H10 126.7 . . ?
C11 C10 C9 106.50(10) . . ?
C11 C10 H10 126.7 . . ?
C15 C14 C13 120.21(10) . . ?
C19 C14 C13 120.98(10) . . ?
C19 C14 C15 118.75(10) . . ?
C12 C11 H11 126.5 . . ?
C10 C11 C12 106.93(10) . . ?
C10 C11 H11 126.5 . . ?
C19 C18 H18 119.5 . . ?
C19 C18 C17 120.96(12) . . ?
C17 C18 H18 119.5 . . ?
C2 C7 H7 119.6 . . ?
C2 C7 C6 120.70(11) . . ?
C6 C7 H7 119.6 . . ?
C7 C2 C3 118.49(11) . . ?
C7 C2 C1 121.49(12) . . ?
C3 C2 C1 120.01(12) . . ?
C5 C6 H6 119.7 . . ?
C7 C6 C5 120.58(11) . . ?
C7 C6 H6 119.7 . . ?
C14 C19 H19 119.7 . . ?
C18 C19 C14 120.57(11) . . ?
C18 C19 H19 119.7 . . ?
C18 C17 C16 118.22(11) . . ?
C18 C17 C20 120.14(12) . . ?
C16 C17 C20 121.64(12) . . ?
C15 C16 C17 121.32(11) . . ?
C15 C16 H16 119.3 . . ?
C17 C16 H16 119.3 . . ?
C25 C26 H26A 109.5 . . ?
C25 C26 H26B 109.5 . . ?
C25 C26 H26C 109.5 . . ?
H26A C26 H26B 109.5 . . ?
H26A C26 H26C 109.5 . . ?
H26B C26 H26C 109.5 . . ?
H22A C22 H22B 109.5 . . ?
H22A C22 H22C 109.5 . . ?
H22B C22 H22C 109.5 . . ?
C21 C22 H22A 109.5 . . ?
C21 C22 H22B 109.5 . . ?
C21 C22 H22C 109.5 . . ?
C25 C27 H27A 109.5 . . ?
C25 C27 H27B 109.5 . . ?
C25 C27 H27C 109.5 . . ?
H27A C27 H27B 109.5 . . ?
H27A C27 H27C 109.5 . . ?
H27B C27 H27C 109.5 . . ?
C2 C3 H3 119.4 . . ?
C4 C3 C2 121.28(11) . . ?
C4 C3 H3 119.4 . . ?
C22 C21 N1 106.64(10) . . ?
C22 C21 C23 109.39(11) . . ?
C23 C21 N1 108.54(11) . . ?
C24 C21 N1 111.24(10) . . ?
C24 C21 C22 110.49(13) . . ?
C24 C21 C23 110.44(12) . . ?
C5 C4 H4 120.0 . . ?
C3 C4 C5 120.05(12) . . ?
C3 C4 H4 120.0 . . ?
C25 C28 H28A 109.5 . . ?
C25 C28 H28B 109.5 . . ?
C25 C28 H28C 109.5 . . ?
H28A C28 H28B 109.5 . . ?
H28A C28 H28C 109.5 . . ?
H28B C28 H28C 109.5 . . ?
F3 C29 S1 111.76(9) . . ?
F2 C29 S1 109.78(9) . . ?
F2 C29 F3 107.67(11) . . ?
F1 C29 S1 111.29(10) . . ?
F1 C29 F3 107.91(11) . . ?
F1 C29 F2 108.30(11) . . ?
C2 C1 H1A 109.5 . . ?
C2 C1 H1B 109.5 . . ?
C2 C1 H1C 109.5 . . ?
H1A C1 H1B 109.5 . . ?
H1A C1 H1C 109.5 . . ?
H1B C1 H1C 109.5 . . ?
C21 C23 H23A 109.5 . . ?
C21 C23 H23B 109.5 . . ?
C21 C23 H23C 109.5 . . ?
H23A C23 H23B 109.5 . . ?
H23A C23 H23C 109.5 . . ?
H23B C23 H23C 109.5 . . ?
C17 C20 H20A 109.5 . . ?
C17 C20 H20B 109.5 . . ?
C17 C20 H20C 109.5 . . ?
H20A C20 H20B 109.5 . . ?
H20A C20 H20C 109.5 . . ?
H20B C20 H20C 109.5 . . ?
C21 C24 H24A 109.5 . . ?
C21 C24 H24B 109.5 . . ?
C21 C24 H24C 109.5 . . ?
H24A C24 H24B 109.5 . . ?
H24A C24 H24C 109.5 . . ?
H24B C24 H24C 109.5 . . ?

loop_
_geom_bond_atom_site_label_1
_geom_bond_atom_site_label_2
_geom_bond_distance
_geom_bond_site_symmetry_2
_geom_bond_publ_flag
Ni1 O1 1.9551(8) . ?
Ni1 N3 1.8127(9) . ?
Ni1 N5 1.9614(10) . ?
Ni1 N1 1.9522(10) . ?
S1 O1 1.4731(9) . ?
S1 O3 1.4442(9) . ?
S1 O2 1.4295(10) . ?
S1 C29 1.8291(14) . ?
F3 C29 1.3347(16) . ?
F2 C29 1.3340(15) . ?
F1 C29 1.3336(16) . ?
N3 C12 1.3629(14) . ?
N3 C9 1.3646(14) . ?
N5 H5 0.9800 . ?
N5 N4 1.4588(13) . ?
N5 C25 1.5433(15) . ?
N1 H1 0.9800 . ?
N1 N2 1.4615(14) . ?
N1 C21 1.5398(15) . ?
N2 C8 1.2982(14) . ?
N4 C13 1.2991(14) . ?
C12 C13 1.4553(15) . ?
C12 C11 1.4069(15) . ?
C5 C8 1.4854(15) . ?
C5 C6 1.3965(16) . ?
C5 C4 1.3993(16) . ?
C8 C9 1.4511(15) . ?
C25 C26 1.5261(16) . ?
C25 C27 1.5346(16) . ?
C25 C28 1.5244(17) . ?
C13 C14 1.4882(15) . ?
C15 H15 0.9300 . ?
C15 C14 1.4007(16) . ?
C15 C16 1.3925(16) . ?
C9 C10 1.4069(15) . ?
C10 H10 0.9300 . ?
C10 C11 1.3991(16) . ?
C14 C19 1.3982(16) . ?
C11 H11 0.9300 . ?
C18 H18 0.9300 . ?
C18 C19 1.3937(16) . ?
C18 C17 1.3949(18) . ?
C7 H7 0.9300 . ?
C7 C2 1.3902(17) . ?
C7 C6 1.3944(16) . ?
C2 C3 1.3974(19) . ?
C2 C1 1.5080(17) . ?
C6 H6 0.9300 . ?
C19 H19 0.9300 . ?
C17 C16 1.3972(18) . ?
C17 C20 1.5098(18) . ?
C16 H16 0.9300 . ?
C26 H26A 0.9600 . ?
C26 H26B 0.9600 . ?
C26 H26C 0.9600 . ?
C22 H22A 0.9600 . ?
C22 H22B 0.9600 . ?
C22 H22C 0.9600 . ?
C22 C21 1.5289(18) . ?
C27 H27A 0.9600 . ?
C27 H27B 0.9600 . ?
C27 H27C 0.9600 . ?
C3 H3 0.9300 . ?
C3 C4 1.3885(18) . ?
C21 C23 1.5316(19) . ?
C21 C24 1.5244(19) . ?
C4 H4 0.9300 . ?
C28 H28A 0.9600 . ?
C28 H28B 0.9600 . ?
C28 H28C 0.9600 . ?
C1 H1A 0.9600 . ?
C1 H1B 0.9600 . ?
C1 H1C 0.9600 . ?
C23 H23A 0.9600 . ?
C23 H23B 0.9600 . ?
C23 H23C 0.9600 . ?
C20 H20A 0.9600 . ?
C20 H20B 0.9600 . ?
C20 H20C 0.9600 . ?
C24 H24A 0.9600 . ?
C24 H24B 0.9600 . ?
C24 H24C 0.9600 . ?
